data_4077783
loop_
_publ_author_name
'Casado, Miguel A.'
'Ciriano, Miguel A.'
'Edwards, Andrew J.'
'Lahoz, Fernando J.'
'Oro, Luis A.'
'P\'erez-Torrente, Jes\'us J.'

_publ_section_title
;
 Sulfido-Bridged Tetranuclear Titanium&#x2212;Iridium Complexes with an
 Unconventional Tetrahedral Iridium Center
;
_journal_issue 16
_journal_name_full Organometallics
_journal_page_first 3025
_journal_paper_doi 10.1021/om990154r
_journal_volume 18
_journal_year 1999
_chemical_formula_moiety 'C18 H32 Ir3 O13 P3 S3 Ti'
_chemical_formula_sum 'C18 H32 Ir3 O13 P3 S3 Ti'
_chemical_formula_weight 1270.03
_chemical_name_systematic
;
 ?
;
_space_group_IT_number 14
_symmetry_cell_setting monoclinic
_symmetry_space_group_name_Hall '-P 2ybc'
_symmetry_space_group_name_H-M 'P 1 21/c 1'
_atom_sites_solution_hydrogens geom
_atom_sites_solution_primary direct
_atom_sites_solution_secondary difmap
_audit_creation_method SHELXL-97
_cell_angle_alpha 90.00
_cell_angle_beta 95.510(10)
_cell_angle_gamma 90.00
_cell_formula_units_Z 8
_cell_length_a 10.1800(10)
_cell_length_b 25.012(4)
_cell_length_c 26.110(5)
_cell_measurement_reflns_used 26
_cell_measurement_temperature 153(2)
_cell_measurement_theta_max 18
_cell_measurement_theta_min 10
_cell_volume 6617.5(18)
_computing_cell_refinement 'XSCANS v. 2.1 (Siemens)'
_computing_data_collection 'XSCANS v. 2.1 (Siemens)'
_computing_data_reduction 'XSCANS v. 2.1 (Siemens)'
_computing_molecular_graphics 'XP, SHELXTL v. 5 (Siemens)'
_computing_publication_material 'CIFTAB (Sheldrick, 1993)'
_computing_structure_refinement 'SHELXL-97 (Sheldrick, 1997)'
_computing_structure_solution 'SHELXS-97 (Sheldrick, 1990)'
_diffrn_ambient_temperature 153(2)
_diffrn_measured_fraction_theta_full 0.943
_diffrn_measured_fraction_theta_max 0.943
_diffrn_measurement_device_type 'Four circle Siemens P4 diffractometer'
_diffrn_measurement_method '\w/2\q scans'
_diffrn_radiation_monochromator graphite
_diffrn_radiation_source 'fine-focus sealed tube'
_diffrn_radiation_type MoK\a
_diffrn_radiation_wavelength 0.71073
_diffrn_reflns_av_R_equivalents 0.0911
_diffrn_reflns_av_sigmaI/netI 0.1600
_diffrn_reflns_limit_h_max 11
_diffrn_reflns_limit_h_min -1
_diffrn_reflns_limit_k_max 29
_diffrn_reflns_limit_k_min -1
_diffrn_reflns_limit_l_max 31
_diffrn_reflns_limit_l_min -31
_diffrn_reflns_number 14009
_diffrn_reflns_theta_full 25.01
_diffrn_reflns_theta_max 25.01
_diffrn_reflns_theta_min 2.01
_diffrn_standards_decay_% 0
_diffrn_standards_interval_time 55
_diffrn_standards_number 3
_exptl_absorpt_coefficient_mu 12.650
_exptl_absorpt_correction_T_max 0.1512
_exptl_absorpt_correction_T_min 0.1068
_exptl_absorpt_correction_type psi-scan
_exptl_absorpt_process_details 'XPREP, SHELXTL v. 5 (Siemens)'
_exptl_crystal_colour brown
_exptl_crystal_density_diffrn 2.550
_exptl_crystal_density_method 'not measured'
_exptl_crystal_description 'irregular block'
_exptl_crystal_F_000 4720
_exptl_crystal_size_max 0.32
_exptl_crystal_size_mid 0.31
_exptl_crystal_size_min 0.24
_refine_diff_density_max 1.807
_refine_diff_density_min -2.284
_refine_diff_density_rms 0.376
_refine_ls_extinction_method none
_refine_ls_goodness_of_fit_ref 0.981
_refine_ls_hydrogen_treatment mixed
_refine_ls_matrix_type full
_refine_ls_number_parameters 441
_refine_ls_number_reflns 11283
_refine_ls_number_restraints 0
_refine_ls_restrained_S_all 0.981
_refine_ls_R_factor_all 0.1476
_refine_ls_R_factor_gt 0.0655
_refine_ls_shift/su_max 0.016
_refine_ls_shift/su_mean 0.001
_refine_ls_structure_factor_coef Fsqd
_refine_ls_weighting_details 'w=3D1/[\s^2^(Fo^2^)+(0.0593P)^2^+0.0000P] where P=3D(Fo^2^+2Fc^2^)/3'
_refine_ls_weighting_scheme calc
_refine_ls_wR_factor_gt 0.1271
_refine_ls_wR_factor_ref 0.1578
_reflns_number_gt 6246
_reflns_number_total 11283
_reflns_threshold_expression >2sigma(I)
_cod_data_source_file om990154r.cif
_cod_data_source_block compound7
_cod_depositor_comments
;
The following automatic conversions were performed:

'_refine_ls_weighting_scheme' value 'calc
w=3D1/[\s^2^(Fo^2^)+(0.0593P)^2^+0.0000P] where P=3D(Fo^2^+2Fc^2^)/3'
was changed to 'calc'. New tag '_refine_ls_weighting_details' was
created. The value of the new tag was set to
'w=3D1/[\s^2^(Fo^2^)+(0.0593P)^2^+0.0000P] where
P=3D(Fo^2^+2Fc^2^)/3'.

Automatic conversion script
Id: cif_fix_values 3143 2015-03-26 13:38:13Z robertas 
;
_cod_original_sg_symbol_H-M P21/c
_cod_database_code 4077783

loop_
_symmetry_equiv_pos_as_xyz
'x, y, z'
'-x, y+1/2, -z+1/2'
'-x, -y, -z'
'x, -y-1/2, z-1/2'

loop_
_atom_site_label
_atom_site_type_symbol
_atom_site_fract_x
_atom_site_fract_y
_atom_site_fract_z
_atom_site_U_iso_or_equiv
_atom_site_adp_type
_atom_site_occupancy
_atom_site_calc_flag
_atom_site_refinement_flags
_atom_site_disorder_assembly
_atom_site_disorder_group
Ir1 Ir 0.04198(9) 0.09669(4) 0.20993(3) 0.0200(2) Uani 1 d . . .
Ir2 Ir 0.07829(9) -0.01643(4) 0.23590(3) 0.0215(2) Uani 1 d . . .
Ir3 Ir -0.08458(9) 0.02031(4) 0.14366(3) 0.0203(2) Uani 1 d . . .
Ti1 Ti -0.1677(4) 0.02517(18) 0.25579(16) 0.0234(10) Uani 1 d . . .
S1 S 0.0325(6) 0.0528(3) 0.2951(2) 0.0252(14) Uani 1 d . . .
S2 S -0.1376(6) -0.0500(3) 0.2061(2) 0.0270(14) Uani 1 d . . .
S3 S -0.1962(5) 0.0889(3) 0.1889(2) 0.0246(14) Uani 1 d . . .
P1 P 0.0251(6) 0.1855(3) 0.2178(2) 0.0238(14) Uani 1 d . . .
P2 P 0.1321(8) -0.0826(3) 0.2893(3) 0.0348(17) Uani 1 d . . .
P3 P -0.2377(6) 0.0241(3) 0.0763(2) 0.0312(16) Uani 1 d . . .
O1 O 0.1604(16) 0.2099(7) 0.2396(6) 0.034(4) Uiso 1 d . . .
O2 O -0.0251(15) 0.2205(7) 0.1700(6) 0.031(4) Uiso 1 d . . .
O3 O -0.0821(15) 0.2081(6) 0.2521(6) 0.026(4) Uiso 1 d . . .
O4 O 0.2790(18) -0.0822(8) 0.3150(7) 0.046(5) Uiso 1 d . . .
O5A O 0.111(2) -0.1440(9) 0.2681(8) 0.019(5) Uiso 0.70 d P A 1
O5B O 0.208(6) -0.133(3) 0.261(2) 0.044(16) Uiso 0.30 d P A 2
O6 O 0.0438(16) -0.0874(7) 0.3353(7) 0.038(5) Uiso 1 d . . .
O7A O -0.210(4) 0.0725(16) 0.0315(14) 0.046(10) Uiso 0.50 d P B 1
O7B O -0.304(3) 0.0765(14) 0.0574(12) 0.032(8) Uiso 0.50 d P B 2
O8 O -0.206(2) -0.0170(11) 0.0338(10) 0.083(8) Uiso 1 d . . .
O9A O -0.386(4) 0.0320(16) 0.0851(14) 0.065(11) Uiso 0.60 d P B 1
O9B O -0.374(5) -0.017(2) 0.0812(19) 0.054(14) Uiso 0.40 d P B 2
C1 C 0.172(3) 0.2657(12) 0.2484(11) 0.049(8) Uiso 1 d . . .
H1A H 0.2623 0.2743 0.2620 0.059 Uiso 1 calc R . .
H1B H 0.1107 0.2766 0.2733 0.059 Uiso 1 calc R . .
H1C H 0.1499 0.2848 0.2159 0.059 Uiso 1 calc R . .
C2 C 0.052(3) 0.2242(12) 0.1281(10) 0.049(8) Uiso 1 d . . .
H2A H 0.0066 0.2471 0.1015 0.059 Uiso 1 calc R . .
H2B H 0.0637 0.1884 0.1139 0.059 Uiso 1 calc R . .
H2C H 0.1379 0.2396 0.1397 0.059 Uiso 1 calc R . .
C3 C -0.094(3) 0.1875(11) 0.3027(9) 0.039(7) Uiso 1 d . . .
H3A H -0.1645 0.2066 0.3181 0.047 Uiso 1 calc R . .
H3B H -0.0106 0.1924 0.3241 0.047 Uiso 1 calc R . .
H3C H -0.1157 0.1493 0.3004 0.047 Uiso 1 calc R . .
C4 C 0.333(3) -0.0368(12) 0.3429(12) 0.055(9) Uiso 1 d . . .
H4A H 0.4255 -0.0441 0.3555 0.066 Uiso 1 calc R . .
H4B H 0.2825 -0.0297 0.3722 0.066 Uiso 1 calc R . .
H4C H 0.3295 -0.0055 0.3202 0.066 Uiso 1 calc R . .
C5 C 0.157(3) -0.1585(12) 0.2210(11) 0.050(8) Uiso 1 d . . .
H5A H 0.1373 -0.1963 0.2139 0.060 Uiso 0.70 calc PR C 1
H5B H 0.2530 -0.1530 0.2230 0.060 Uiso 0.70 calc PR C 1
H5C H 0.1140 -0.1364 0.1933 0.060 Uiso 0.70 calc PR C 1
H5D H 0.2173 -0.1871 0.2124 0.060 Uiso 0.30 calc PR C 2
H5E H 0.1438 -0.1335 0.1921 0.060 Uiso 0.30 calc PR C 2
H5F H 0.0724 -0.1741 0.2279 0.060 Uiso 0.30 calc PR C 2
C6 C 0.060(3) -0.1310(15) 0.3722(13) 0.077(11) Uiso 1 d . . .
H6A H -0.0036 -0.1270 0.3978 0.093 Uiso 1 calc R . .
H6B H 0.1499 -0.1304 0.3895 0.093 Uiso 1 calc R . .
H6C H 0.0449 -0.1652 0.3542 0.093 Uiso 1 calc R . .
C7 C -0.225(3) 0.1243(13) 0.0476(12) 0.062(9) Uiso 1 d . . .
H7A H -0.2079 0.1489 0.0198 0.074 Uiso 0.50 calc PR D 1
H7B H -0.1626 0.1313 0.0777 0.074 Uiso 0.50 calc PR D 1
H7C H -0.3154 0.1295 0.0566 0.074 Uiso 0.50 calc PR D 1
H7D H -0.2842 0.1535 0.0355 0.074 Uiso 0.50 calc PR D 2
H7E H -0.1657 0.1160 0.0212 0.074 Uiso 0.50 calc PR D 2
H7F H -0.1731 0.1350 0.0794 0.074 Uiso 0.50 calc PR D 2
C8 C -0.291(3) -0.0208(15) -0.0140(13) 0.075(11) Uiso 1 d . . .
H8A H -0.2567 -0.0486 -0.0357 0.090 Uiso 1 calc R . .
H8B H -0.2915 0.0136 -0.0320 0.090 Uiso 1 calc R . .
H8C H -0.3805 -0.0300 -0.0067 0.090 Uiso 1 calc R . .
C9 C -0.439(5) -0.012(2) 0.1180(17) 0.123(17) Uiso 1 d . . .
H9A H -0.5320 -0.0056 0.1222 0.147 Uiso 0.60 calc PR E 1
H9B H -0.3881 -0.0130 0.1518 0.147 Uiso 0.60 calc PR E 1
H9C H -0.4303 -0.0469 0.1009 0.147 Uiso 0.60 calc PR E 1
H9D H -0.5107 -0.0386 0.1148 0.147 Uiso 0.40 calc PR E 2
H9E H -0.4758 0.0237 0.1188 0.147 Uiso 0.40 calc PR E 2
H9F H -0.3819 -0.0190 0.1498 0.147 Uiso 0.40 calc PR E 2
C10 C -0.333(4) 0.0663(17) 0.3024(14) 0.083(12) Uiso 1 d . . .
H10 H -0.3465 0.1038 0.2998 0.100 Uiso 1 calc R . .
C11 C -0.252(3) 0.0431(15) 0.3367(14) 0.069(10) Uiso 1 d . . .
H11 H -0.2017 0.0607 0.3643 0.083 Uiso 1 calc R . .
C12 C -0.249(3) -0.0112(14) 0.3270(12) 0.059(9) Uiso 1 d . . .
H12 H -0.1937 -0.0372 0.3444 0.071 Uiso 1 calc R . .
C13 C -0.349(3) -0.0200(12) 0.2849(10) 0.043(7) Uiso 1 d . . .
H13 H -0.3782 -0.0530 0.2697 0.052 Uiso 1 calc R . .
C14 C -0.393(3) 0.0306(13) 0.2718(12) 0.055(8) Uiso 1 d . . .
H14 H -0.4583 0.0386 0.2444 0.066 Uiso 1 calc R . .
C101 C 0.226(3) 0.1007(11) 0.2238(10) 0.037(7) Uiso 1 d . . .
O101 O 0.3385(18) 0.1024(8) 0.2294(7) 0.044(5) Uiso 1 d . . .
C102 C 0.038(2) 0.0817(9) 0.1319(8) 0.016(5) Uiso 1 d . . .
O102 O 0.0971(17) 0.0982(7) 0.0977(7) 0.040(5) Uiso 1 d . . .
C201 C 0.231(2) -0.0244(11) 0.2035(10) 0.034(6) Uiso 1 d . . .
O201 O 0.3305(19) -0.0294(8) 0.1862(7) 0.051(5) Uiso 1 d . . .
C301 C 0.023(2) -0.0283(10) 0.1107(9) 0.025(5) Uiso 1 d . . .
O301 O 0.0806(17) -0.0563(7) 0.0881(7) 0.039(5) Uiso 1 d . . .
Ir4 Ir -0.33358(8) -0.35367(4) 0.03295(3) 0.0201(2) Uani 1 d . . .
Ir5 Ir -0.46979(9) -0.27612(4) -0.02954(3) 0.0224(2) Uani 1 d . . .
Ir6 Ir -0.47338(9) -0.26856(4) 0.08081(3) 0.0211(2) Uani 1 d . . .
Ti2 Ti -0.2323(4) -0.23613(18) 0.04532(15) 0.0225(10) Uani 1 d . . .
S11 S -0.2335(5) -0.2943(3) -0.0264(2) 0.0233(13) Uani 1 d . . .
S22 S -0.4313(6) -0.1948(2) 0.0249(2) 0.0247(14) Uani 1 d . . .
S33 S -0.2517(6) -0.2981(3) 0.1091(2) 0.0244(14) Uani 1 d . . .
P4 P -0.1949(6) -0.4191(3) 0.0161(2) 0.0278(15) Uani 1 d . . .
P5 P -0.4759(7) -0.2583(3) -0.1134(3) 0.0335(17) Uani 1 d . . .
P6 P -0.5231(6) -0.2215(3) 0.1467(2) 0.0287(15) Uani 1 d . . .
O21 O -0.2303(17) -0.4557(7) -0.0318(6) 0.038(5) Uiso 1 d . . .
O22 O -0.1759(17) -0.4584(7) 0.0637(6) 0.037(4) Uiso 1 d . . .
O23 O -0.0566(17) -0.4052(8) 0.0002(7) 0.043(5) Uiso 1 d . . .
O24 O -0.6258(18) -0.2650(8) -0.1357(7) 0.050(5) Uiso 1 d . . .
O25 O -0.4178(19) -0.2027(9) -0.1314(7) 0.053(5) Uiso 1 d . . .
O26 O -0.3911(16) -0.2922(7) -0.1496(7) 0.038(5) Uiso 1 d . . .
O27 O -0.5524(18) -0.2514(8) 0.1981(7) 0.044(5) Uiso 1 d . . .
O28 O -0.4148(16) -0.1761(7) 0.1628(6) 0.035(4) Uiso 1 d . . .
O29 O -0.6640(16) -0.1905(7) 0.1423(6) 0.035(4) Uiso 1 d . . .
C21 C -0.347(3) -0.4891(11) -0.0358(10) 0.042(7) Uiso 1 d . . .
H21A H -0.3529 -0.5088 -0.0684 0.050 Uiso 1 calc R . .
H21B H -0.4257 -0.4666 -0.0347 0.050 Uiso 1 calc R . .
H21C H -0.3418 -0.5144 -0.0071 0.050 Uiso 1 calc R . .
C22 C -0.084(3) -0.5034(12) 0.0641(12) 0.054(8) Uiso 1 d . . .
H22A H -0.0849 -0.5233 0.0964 0.064 Uiso 1 calc R . .
H22B H 0.0058 -0.4899 0.0612 0.064 Uiso 1 calc R . .
H22C H -0.1096 -0.5271 0.0350 0.064 Uiso 1 calc R . .
C23 C 0.034(3) -0.3722(12) 0.0334(11) 0.050(8) Uiso 1 d . . .
H23A H 0.1169 -0.3678 0.0176 0.060 Uiso 1 calc R . .
H23B H 0.0516 -0.3895 0.0670 0.060 Uiso 1 calc R . .
H23C H -0.0059 -0.3370 0.0378 0.060 Uiso 1 calc R . .
C24 C -0.662(3) -0.2567(14) -0.1899(12) 0.065(10) Uiso 1 d . . .
H24A H -0.7569 -0.2623 -0.1976 0.078 Uiso 1 calc R . .
H24B H -0.6137 -0.2820 -0.2098 0.078 Uiso 1 calc R . .
H24C H -0.6392 -0.2200 -0.1991 0.078 Uiso 1 calc R . .
C25 C -0.455(3) -0.1514(14) -0.1138(13) 0.068(10) Uiso 1 d . . .
H25A H -0.4075 -0.1236 -0.1308 0.081 Uiso 1 calc R . .
H25B H -0.4338 -0.1490 -0.0765 0.081 Uiso 1 calc R . .
H25C H -0.5505 -0.1464 -0.1221 0.081 Uiso 1 calc R . .
C26 C -0.384(3) -0.3498(14) -0.1431(13) 0.073(11) Uiso 1 d . . .
H26A H -0.3287 -0.3650 -0.1681 0.088 Uiso 1 calc R . .
H26B H -0.4733 -0.3649 -0.1488 0.088 Uiso 1 calc R . .
H26C H -0.3463 -0.3583 -0.1082 0.088 Uiso 1 calc R . .
C27 C -0.481(3) -0.2970(12) 0.2171(11) 0.046(8) Uiso 1 d . . .
H27A H -0.5149 -0.3091 0.2490 0.056 Uiso 1 calc R . .
H27B H -0.3871 -0.2877 0.2242 0.056 Uiso 1 calc R . .
H27C H -0.4903 -0.3257 0.1915 0.056 Uiso 1 calc R . .
C28 C -0.433(3) -0.1358(11) 0.2031(10) 0.044(7) Uiso 1 d . . .
H28A H -0.3563 -0.1121 0.2072 0.053 Uiso 1 calc R . .
H28B H -0.4434 -0.1539 0.2358 0.053 Uiso 1 calc R . .
H28C H -0.5126 -0.1146 0.1930 0.053 Uiso 1 calc R . .
C29 C -0.695(3) -0.1554(12) 0.0981(11) 0.049(8) Uiso 1 d . . .
H29A H -0.7821 -0.1393 0.1000 0.058 Uiso 1 calc R . .
H29B H -0.6954 -0.1763 0.0663 0.058 Uiso 1 calc R . .
H29C H -0.6283 -0.1272 0.0982 0.058 Uiso 1 calc R . .
C30 C -0.011(3) -0.2200(14) 0.0781(12) 0.062(9) Uiso 1 d . . .
H30 H 0.0385 -0.2490 0.0935 0.074 Uiso 1 calc R . .
C31 C -0.024(3) -0.2044(11) 0.0251(10) 0.038(7) Uiso 1 d . . .
H31 H 0.0166 -0.2214 -0.0018 0.046 Uiso 1 calc R . .
C32 C -0.101(3) -0.1627(11) 0.0205(11) 0.042(7) Uiso 1 d . . .
H32 H -0.1222 -0.1430 -0.0103 0.050 Uiso 1 calc R . .
C33 C -0.146(3) -0.1523(14) 0.0650(12) 0.058(9) Uiso 1 d . . .
H33 H -0.2099 -0.1260 0.0708 0.070 Uiso 1 calc R . .
C34 C -0.085(3) -0.1848(13) 0.1011(12) 0.053(8) Uiso 1 d . . .
H34 H -0.0928 -0.1830 0.1370 0.064 Uiso 1 calc R . .
C401 C -0.476(3) -0.3577(12) -0.0258(10) 0.040(7) Uiso 1 d . . .
O401 O -0.5534(18) -0.3910(8) -0.0445(7) 0.047(5) Uiso 1 d . . .
C402 C -0.414(2) -0.3958(11) 0.0786(10) 0.034(6) Uiso 1 d . . .
O402 O -0.4648(18) -0.4244(8) 0.1051(7) 0.048(5) Uiso 1 d . . .
C501 C -0.652(3) -0.2678(12) -0.0313(11) 0.045(7) Uiso 1 d . . .
O501 O -0.762(2) -0.2636(10) -0.0312(9) 0.072(7) Uiso 1 d . . .
C601 C -0.624(2) -0.3078(10) 0.0882(9) 0.032(6) Uiso 1 d . . .
O601 O -0.722(2) -0.3319(9) 0.0917(8) 0.057(6) Uiso 1 d . . .

loop_
_atom_site_aniso_label
_atom_site_aniso_U_11
_atom_site_aniso_U_22
_atom_site_aniso_U_33
_atom_site_aniso_U_23
_atom_site_aniso_U_13
_atom_site_aniso_U_12
Ir1 0.0203(5) 0.0176(5) 0.0215(5) 0.0014(4) -0.0004(4) -0.0004(4)
Ir2 0.0236(5) 0.0179(5) 0.0224(5) 0.0023(4) -0.0013(4) 0.0027(4)
Ir3 0.0201(5) 0.0201(5) 0.0202(5) 0.0003(4) -0.0011(4) 0.0010(4)
Ti1 0.022(2) 0.023(3) 0.027(2) 0.003(2) 0.0048(17) 0.0013(19)
S1 0.026(3) 0.026(4) 0.023(3) -0.002(3) -0.003(2) 0.005(3)
S2 0.024(3) 0.024(4) 0.033(4) -0.007(3) 0.002(3) -0.003(3)
S3 0.019(3) 0.029(4) 0.026(3) 0.004(3) 0.000(2) 0.005(3)
P1 0.031(4) 0.019(3) 0.022(3) 0.000(3) 0.004(3) 0.005(3)
P2 0.058(5) 0.021(4) 0.024(4) 0.000(3) -0.004(3) 0.007(3)
P3 0.027(3) 0.038(4) 0.027(4) -0.002(3) -0.006(3) 0.003(3)
Ir4 0.0197(5) 0.0197(5) 0.0208(5) -0.0023(4) 0.0010(4) 0.0018(4)
Ir5 0.0204(5) 0.0235(6) 0.0221(5) -0.0031(4) -0.0048(4) 0.0034(4)
Ir6 0.0187(5) 0.0224(5) 0.0223(5) -0.0041(4) 0.0023(4) 0.0000(4)
Ti2 0.023(2) 0.023(2) 0.021(2) -0.0038(19) 0.0015(17) -0.0102(19)
S11 0.019(3) 0.029(4) 0.021(3) -0.001(3) -0.003(2) 0.002(3)
S22 0.031(3) 0.015(3) 0.027(3) -0.001(3) -0.001(3) 0.002(3)
S33 0.022(3) 0.028(4) 0.022(3) -0.001(3) -0.002(2) -0.004(3)
P4 0.029(4) 0.036(4) 0.020(3) -0.006(3) 0.007(3) 0.009(3)
P5 0.037(4) 0.034(4) 0.029(4) -0.001(3) -0.004(3) 0.004(3)
P6 0.034(4) 0.028(4) 0.024(3) -0.005(3) 0.002(3) 0.002(3)

loop_
_atom_type_symbol
_atom_type_description
_atom_type_scat_dispersion_real
_atom_type_scat_dispersion_imag
_atom_type_scat_source
C C 0.0033 0.0016 'International Tables Vol C Tables 4.2.6.8 and 6.1.1.4'
H H 0.0000 0.0000 'International Tables Vol C Tables 4.2.6.8 and 6.1.1.4'
O O 0.0106 0.0060 'International Tables Vol C Tables 4.2.6.8 and 6.1.1.4'
P P 0.1023 0.0942 'International Tables Vol C Tables 4.2.6.8 and 6.1.1.4'
S S 0.1246 0.1234 'International Tables Vol C Tables 4.2.6.8 and 6.1.1.4'
Ir Ir -1.4442 7.9887 'International Tables Vol C Tables 4.2.6.8 and 6.1.1.4'
Ti Ti 0.2776 0.4457 'International Tables Vol C Tables 4.2.6.8 and 6.1.1.4'

loop_
_geom_angle_atom_site_label_1
_geom_angle_atom_site_label_2
_geom_angle_atom_site_label_3
_geom_angle
C101 Ir1 C102 97.1(10)
C101 Ir1 P1 90.7(9)
C102 Ir1 P1 106.0(6)
C101 Ir1 S3 177.6(8)
C102 Ir1 S3 80.7(6)
P1 Ir1 S3 90.9(2)
C101 Ir1 S1 88.6(8)
C102 Ir1 S1 143.2(6)
P1 Ir1 S1 110.2(2)
S3 Ir1 S1 92.50(19)
C101 Ir1 Ir3 123.1(8)
C102 Ir1 Ir3 46.0(6)
P1 Ir1 Ir3 134.20(17)
S3 Ir1 Ir3 54.54(15)
S1 Ir1 Ir3 101.26(15)
C101 Ir1 Ir2 84.6(9)
C102 Ir1 Ir2 92.5(6)
P1 Ir1 Ir2 161.38(16)
S3 Ir1 Ir2 94.37(15)
S1 Ir1 Ir2 51.75(15)
Ir3 Ir1 Ir2 61.63(3)
C101 Ir1 Ti1 131.8(8)
C102 Ir1 Ti1 109.0(6)
P1 Ir1 Ti1 118.26(18)
S3 Ir1 Ti1 48.55(16)
S1 Ir1 Ti1 46.84(16)
Ir3 Ir1 Ti1 63.55(8)
Ir2 Ir1 Ti1 55.30(8)
C201 Ir2 P2 92.3(8)
C201 Ir2 S1 126.6(8)
P2 Ir2 S1 100.8(2)
C201 Ir2 S2 126.5(8)
P2 Ir2 S2 96.1(3)
S1 Ir2 S2 103.4(2)
C201 Ir2 Ti1 158.2(8)
P2 Ir2 Ti1 109.5(2)
S1 Ir2 Ti1 51.71(16)
S2 Ir2 Ti1 52.16(17)
C201 Ir2 Ir1 95.2(8)
P2 Ir2 Ir1 153.31(18)
S1 Ir2 Ir1 54.71(15)
S2 Ir2 Ir1 99.86(16)
Ti1 Ir2 Ir1 65.73(9)
C201 Ir2 Ir3 95.3(8)
P2 Ir2 Ir3 147.33(19)
S1 Ir2 Ir3 99.97(14)
S2 Ir2 Ir3 54.50(16)
Ti1 Ir2 Ir3 65.93(9)
Ir1 Ir2 Ir3 57.20(3)
C301 Ir3 C102 91.6(9)
C301 Ir3 P3 93.4(7)
C102 Ir3 P3 104.0(6)
C301 Ir3 S3 172.6(7)
C102 Ir3 S3 82.0(6)
P3 Ir3 S3 91.7(2)
C301 Ir3 S2 90.9(7)
C102 Ir3 S2 144.2(6)
P3 Ir3 S2 111.5(2)
S3 Ir3 S2 92.3(2)
C301 Ir3 Ir1 117.7(7)
C102 Ir3 Ir1 47.3(6)
P3 Ir3 Ir1 134.4(2)
S3 Ir3 Ir1 55.05(14)
S2 Ir3 Ir1 101.07(14)
C301 Ir3 Ir2 82.3(7)
C102 Ir3 Ir2 93.1(6)
P3 Ir3 Ir2 162.5(2)
S3 Ir3 Ir2 94.38(14)
S2 Ir3 Ir2 51.92(14)
Ir1 Ir3 Ir2 61.17(3)
C301 Ir3 Ti1 132.0(7)
C102 Ir3 Ti1 109.8(6)
P3 Ir3 Ti1 120.23(19)
S3 Ir3 Ti1 48.37(16)
S2 Ir3 Ti1 47.13(16)
Ir1 Ir3 Ti1 62.98(8)
Ir2 Ir3 Ti1 55.02(8)
C12 Ti1 S1 97.6(8)
C12 Ti1 S2 102.1(9)
S1 Ti1 S2 109.5(3)
C12 Ti1 C13 36.1(10)
S1 Ti1 C13 133.7(7)
S2 Ti1 C13 86.7(8)
C12 Ti1 S3 146.9(9)
S1 Ti1 S3 99.6(3)
S2 Ti1 S3 98.5(3)
C13 Ti1 S3 121.2(7)
C12 Ti1 C14 56.6(11)
S1 Ti1 C14 137.3(8)
S2 Ti1 C14 109.0(8)
C13 Ti1 C14 33.7(10)
S3 Ti1 C14 92.3(8)
C12 Ti1 C11 34.2(11)
S1 Ti1 C11 85.8(9)
S2 Ti1 C11 136.2(9)
C13 Ti1 C11 56.4(11)
S3 Ti1 C11 119.8(9)
C14 Ti1 C11 53.2(12)
C12 Ti1 C10 55.5(13)
S1 Ti1 C10 106.2(10)
S2 Ti1 C10 140.1(10)
C13 Ti1 C10 55.4(12)
S3 Ti1 C10 92.5(10)
C14 Ti1 C10 31.9(11)
C11 Ti1 C10 31.3(11)
C12 Ti1 Ir2 113.7(9)
S1 Ti1 Ir2 54.88(17)
S2 Ti1 Ir2 55.11(17)
C13 Ti1 Ir2 128.6(7)
S3 Ti1 Ir2 99.30(19)
C14 Ti1 Ir2 161.4(8)
C11 Ti1 Ir2 129.3(9)
C10 Ti1 Ir2 159.0(9)
C12 Ti1 Ir1 148.7(8)
S1 Ti1 Ir1 52.19(17)
S2 Ti1 Ir1 96.8(2)
C13 Ti1 Ir1 171.6(7)
S3 Ti1 Ir1 50.75(16)
C14 Ti1 Ir1 138.2(8)
C11 Ti1 Ir1 123.2(9)
C10 Ti1 Ir1 119.3(10)
Ir2 Ti1 Ir1 58.97(8)
C12 Ti1 Ir3 153.4(9)
S1 Ti1 Ir3 96.95(19)
S2 Ti1 Ir3 51.94(18)
C13 Ti1 Ir3 125.1(7)
S3 Ti1 Ir3 50.12(16)
C14 Ti1 Ir3 121.3(8)
C11 Ti1 Ir3 169.8(9)
C10 Ti1 Ir3 139.2(10)
Ir2 Ti1 Ir3 59.05(8)
Ir1 Ti1 Ir3 53.46(7)
Ti1 S1 Ir2 73.4(2)
Ti1 S1 Ir1 81.0(2)
Ir2 S1 Ir1 73.54(17)
Ti1 S2 Ir2 72.7(2)
Ti1 S2 Ir3 80.9(2)
Ir2 S2 Ir3 73.58(18)
Ti1 S3 Ir3 81.5(2)
Ti1 S3 Ir1 80.7(2)
Ir3 S3 Ir1 70.41(15)
O1 P1 O2 106.3(9)
O1 P1 O3 106.6(9)
O2 P1 O3 93.5(9)
O1 P1 Ir1 110.4(7)
O2 P1 Ir1 120.2(7)
O3 P1 Ir1 118.1(7)
O6 P2 O4 105.3(10)
O6 P2 O5A 96.9(10)
O4 P2 O5A 103.9(11)
O6 P2 O5B 126(2)
O4 P2 O5B 75(2)
O5A P2 O5B 37(2)
O6 P2 Ir2 114.5(8)
O4 P2 Ir2 115.6(8)
O5A P2 Ir2 118.3(8)
O5B P2 Ir2 113(2)
O7B P3 O9A 62.4(18)
O7B P3 O8 116.5(16)
O9A P3 O8 116.9(17)
O7B P3 O7A 43.7(16)
O9A P3 O7A 103.4(19)
O8 P3 O7A 85.6(16)
O7B P3 O9B 101(2)
O9A P3 O9B 43(2)
O8 P3 O9B 83(2)
O7A P3 O9B 130(2)
O7B P3 Ir3 122.8(13)
O9A P3 Ir3 120.0(14)
O8 P3 Ir3 110.8(10)
O7A P3 Ir3 114.7(13)
O9B P3 Ir3 114.8(17)
C1 O1 P1 119.9(17)
C2 O2 P1 119.5(17)
C3 O3 P1 121.1(15)
C4 O4 P2 121.8(18)
C5 O5A P2 119.5(19)
C5 O5B P2 124(4)
C6 O6 P2 121.7(19)
C7 O7A P3 115(3)
C7 O7B P3 121(3)
C8 O8 P3 121(2)
C9 O9A P3 113(3)
C9 O9B P3 120(5)
O5B C5 O5A 46(3)
O7A C7 O7B 51(2)
O9B C9 O9A 51(3)
C11 C10 C14 110(4)
C11 C10 Ti1 74(2)
C14 C10 Ti1 73(2)
C10 C11 C12 110(4)
C10 C11 Ti1 74(2)
C12 C11 Ti1 69(2)
C11 C12 C13 105(3)
C11 C12 Ti1 77(2)
C13 C12 Ti1 74.1(17)
C14 C13 C12 104(3)
C14 C13 Ti1 74.0(18)
C12 C13 Ti1 69.8(17)
C10 C14 C13 111(3)
C10 C14 Ti1 75(2)
C13 C14 Ti1 72.3(17)
O101 C101 Ir1 176(2)
O102 C102 Ir3 137.5(18)
O102 C102 Ir1 135.1(17)
Ir3 C102 Ir1 86.7(8)
O201 C201 Ir2 176(2)
O301 C301 Ir3 175(2)
C402 Ir4 C401 97.6(11)
C402 Ir4 P4 92.1(8)
C401 Ir4 P4 103.7(8)
C402 Ir4 S11 177.3(8)
C401 Ir4 S11 82.0(8)
P4 Ir4 S11 90.6(2)
C402 Ir4 S33 86.5(8)
C401 Ir4 S33 142.6(8)
P4 Ir4 S33 113.3(2)
S11 Ir4 S33 92.21(19)
C402 Ir4 Ir5 123.1(8)
C401 Ir4 Ir5 46.6(8)
P4 Ir4 Ir5 132.58(17)
S11 Ir4 Ir5 54.85(13)
S33 Ir4 Ir5 100.69(15)
C402 Ir4 Ir6 82.8(8)
C401 Ir4 Ir6 91.0(8)
P4 Ir4 Ir6 165.02(17)
S11 Ir4 Ir6 94.51(15)
S33 Ir4 Ir6 52.50(14)
Ir5 Ir4 Ir6 60.67(3)
C402 Ir4 Ti2 129.4(8)
C401 Ir4 Ti2 109.5(8)
P4 Ir4 Ti2 120.1(2)
S11 Ir4 Ti2 48.57(16)
S33 Ir4 Ti2 46.61(16)
Ir5 Ir4 Ti2 63.26(8)
Ir6 Ir4 Ti2 55.71(8)
C501 Ir5 C401 94.3(12)
C501 Ir5 P5 91.1(9)
C401 Ir5 P5 104.3(8)
C501 Ir5 S11 175.7(10)
C401 Ir5 S11 81.3(8)
P5 Ir5 S11 90.3(2)
C501 Ir5 S22 91.4(9)
C401 Ir5 S22 142.4(8)
P5 Ir5 S22 112.7(2)
S11 Ir5 S22 91.9(2)
C501 Ir5 Ir4 121.7(9)
C401 Ir5 Ir4 45.6(8)
P5 Ir5 Ir4 132.29(19)
S11 Ir5 Ir4 54.78(14)
S22 Ir5 Ir4 100.99(14)
C501 Ir5 Ir6 84.8(9)
C401 Ir5 Ir6 90.8(7)
P5 Ir5 Ir6 164.6(2)
S11 Ir5 Ir6 94.91(14)
S22 Ir5 Ir6 52.73(14)
Ir4 Ir5 Ir6 61.30(3)
C501 Ir5 Ti2 133.6(9)
C401 Ir5 Ti2 108.5(8)
P5 Ir5 Ti2 119.9(2)
S11 Ir5 Ti2 48.53(16)
S22 Ir5 Ti2 46.51(16)
Ir4 Ir5 Ti2 63.20(9)
Ir6 Ir5 Ti2 55.84(8)
C601 Ir6 P6 86.9(8)
C601 Ir6 S22 131.8(8)
P6 Ir6 S22 97.6(2)
C601 Ir6 S33 124.4(8)
P6 Ir6 S33 101.8(2)
S22 Ir6 S33 101.7(2)
C601 Ir6 Ti2 160.7(8)
P6 Ir6 Ti2 112.2(2)
S22 Ir6 Ti2 51.15(17)
S33 Ir6 Ti2 51.24(17)
C601 Ir6 Ir5 99.2(8)
P6 Ir6 Ir5 147.82(18)
S22 Ir6 Ir5 55.12(14)
S33 Ir6 Ir5 100.57(14)
Ti2 Ir6 Ir5 66.25(9)
C601 Ir6 Ir4 95.8(8)
P6 Ir6 Ir4 153.24(18)
S22 Ir6 Ir4 100.21(14)
S33 Ir6 Ir4 55.09(14)
Ti2 Ir6 Ir4 65.98(9)
Ir5 Ir6 Ir4 58.03(3)
S22 Ti2 S33 109.7(3)
S22 Ti2 C33 87.3(8)
S33 Ti2 C33 120.6(8)
S22 Ti2 C30 142.8(9)
S33 Ti2 C30 89.9(8)
C33 Ti2 C30 55.6(12)
S22 Ti2 C34 113.2(8)
S33 Ti2 C34 90.8(8)
C33 Ti2 C34 33.5(10)
C30 Ti2 C34 32.7(10)
S22 Ti2 C31 125.9(7)
S33 Ti2 C31 121.9(7)
C33 Ti2 C31 54.2(10)
C30 Ti2 C31 35.2(9)
C34 Ti2 C31 55.0(10)
S22 Ti2 S11 99.0(3)
S33 Ti2 S11 99.5(3)
C33 Ti2 S11 134.7(8)
C30 Ti2 S11 108.8(8)
C34 Ti2 S11 140.6(8)
C31 Ti2 S11 88.1(7)
S22 Ti2 C32 95.4(7)
S33 Ti2 C32 143.4(7)
C33 Ti2 C32 32.3(9)
C30 Ti2 C32 55.4(11)
C34 Ti2 C32 54.1(10)
C31 Ti2 C32 31.8(9)
S11 Ti2 C32 102.5(7)
S22 Ti2 Ir6 55.21(17)
S33 Ti2 Ir6 55.28(16)
C33 Ti2 Ir6 120.9(8)
C30 Ti2 Ir6 139.2(8)
C34 Ti2 Ir6 118.3(7)
C31 Ti2 Ir6 173.3(7)
S11 Ti2 Ir6 98.31(19)
C32 Ti2 Ir6 146.4(7)
S22 Ti2 Ir4 97.2(2)
S33 Ti2 Ir4 52.35(17)
C33 Ti2 Ir4 172.6(8)
C30 Ti2 Ir4 119.4(9)
C34 Ti2 Ir4 139.3(8)
C31 Ti2 Ir4 125.8(7)
S11 Ti2 Ir4 50.51(17)
C32 Ti2 Ir4 151.8(7)
Ir6 Ti2 Ir4 58.32(8)
S22 Ti2 Ir5 52.07(17)
S33 Ti2 Ir5 97.02(19)
C33 Ti2 Ir5 133.2(8)
C30 Ti2 Ir5 159.0(8)
C34 Ti2 Ir5 165.0(8)
C31 Ti2 Ir5 128.5(7)
S11 Ti2 Ir5 50.53(15)
C32 Ti2 Ir5 119.6(7)
Ir6 Ti2 Ir5 57.91(8)
Ir4 Ti2 Ir5 53.54(7)
Ti2 S11 Ir4 80.9(2)
Ti2 S11 Ir5 80.9(2)
Ir4 S11 Ir5 70.37(16)
Ti2 S22 Ir6 73.6(2)
Ti2 S22 Ir5 81.4(2)
Ir6 S22 Ir5 72.15(17)
Ti2 S33 Ir6 73.5(2)
Ti2 S33 Ir4 81.0(2)
Ir6 S33 Ir4 72.41(15)
O23 P4 O21 93.6(10)
O23 P4 O22 107.8(10)
O21 P4 O22 105.4(10)
O23 P4 Ir4 119.9(8)
O21 P4 Ir4 119.0(7)
O22 P4 Ir4 109.4(7)
O26 P5 O24 106.5(10)
O26 P5 O25 93.0(10)
O24 P5 O25 110.7(11)
O26 P5 Ir5 120.9(7)
O24 P5 Ir5 105.9(8)
O25 P5 Ir5 119.0(8)
O27 P6 O28 107.0(10)
O27 P6 O29 92.7(9)
O28 P6 O29 105.1(9)
O27 P6 Ir6 119.2(8)
O28 P6 Ir6 112.4(7)
O29 P6 Ir6 118.1(7)
C21 O21 P4 121.3(16)
C22 O22 P4 120.8(17)
C23 O23 P4 120.5(17)
C24 O24 P5 119.3(18)
C25 O25 P5 124.7(19)
C26 O26 P5 119.0(18)
C27 O27 P6 122.9(17)
C28 O28 P6 122.3(15)
C29 O29 P6 117.7(15)
C34 C30 C31 105(3)
C34 C30 Ti2 73.8(19)
C31 C30 Ti2 72.6(16)
C32 C31 C30 108(3)
C32 C31 Ti2 75.1(17)
C30 C31 Ti2 72.2(16)
C31 C32 C33 109(3)
C31 C32 Ti2 73.1(17)
C33 C32 Ti2 70.5(19)
C32 C33 C34 109(3)
C32 C33 Ti2 77(2)
C34 C33 Ti2 75(2)
C30 C34 C33 109(3)
C30 C34 Ti2 73.5(19)
C33 C34 Ti2 71.1(19)
O401 C401 Ir4 137(2)
O401 C401 Ir5 133(2)
Ir4 C401 Ir5 87.8(11)
O402 C402 Ir4 176(2)
O501 C501 Ir5 178(3)
O601 C601 Ir6 178(2)

loop_
_geom_bond_atom_site_label_1
_geom_bond_atom_site_label_2
_geom_bond_distance
Ir1 C101 1.88(3)
Ir1 C102 2.07(2)
Ir1 P1 2.238(6)
Ir1 S3 2.442(6)
Ir1 S1 2.489(6)
Ir1 Ir3 2.8063(13)
Ir1 Ir2 2.9247(14)
Ir1 Ti1 3.112(4)
Ir2 C201 1.85(3)
Ir2 P2 2.200(7)
Ir2 S1 2.395(6)
Ir2 S2 2.410(6)
Ir2 Ti1 2.806(4)
Ir2 Ir3 2.9374(13)
Ir3 C301 1.90(2)
Ir3 C102 2.02(2)
Ir3 P3 2.237(6)
Ir3 S3 2.426(6)
Ir3 S2 2.493(7)
Ir3 Ti1 3.127(4)
Ti1 C12 2.30(3)
Ti1 S1 2.298(7)
Ti1 S2 2.321(8)
Ti1 C13 2.35(3)
Ti1 S3 2.364(7)
Ti1 C14 2.38(3)
Ti1 C11 2.40(3)
Ti1 C10 2.40(4)
P1 O1 1.564(17)
P1 O2 1.569(17)
P1 O3 1.582(16)
P2 O6 1.572(18)
P2 O4 1.579(19)
P2 O5A 1.64(2)
P2 O5B 1.69(6)
P3 O7B 1.53(3)
P3 O9A 1.56(4)
P3 O8 1.57(3)
P3 O7A 1.72(4)
P3 O9B 1.73(5)
O1 C1 1.42(3)
O2 C2 1.41(3)
O3 C3 1.43(3)
O4 C4 1.43(3)
O5A C5 1.41(3)
O5B C5 1.29(6)
O6 C6 1.46(4)
O7A C7 1.37(5)
O7B C7 1.48(4)
O8 C8 1.45(4)
O9A C9 1.53(5)
O9B C9 1.22(6)
C10 C11 1.30(5)
C10 C14 1.31(4)
C11 C12 1.38(4)
C12 C13 1.44(4)
C13 C14 1.37(4)
C101 O101 1.14(3)
C102 O102 1.20(2)
C201 O201 1.15(3)
C301 O301 1.12(3)
Ir4 C402 1.84(3)
Ir4 C401 2.01(3)
Ir4 P4 2.232(6)
Ir4 S11 2.440(6)
Ir4 S33 2.502(6)
Ir4 Ir5 2.8131(14)
Ir4 Ir6 2.9087(13)
Ir4 Ti2 3.122(4)
Ir5 C501 1.86(3)
Ir5 C401 2.04(3)
Ir5 P5 2.230(7)
Ir5 S11 2.442(6)
Ir5 S22 2.492(6)
Ir5 Ir6 2.8911(14)
Ir5 Ti2 3.124(4)
Ir6 C601 1.84(3)
Ir6 P6 2.184(6)
Ir6 S22 2.417(6)
Ir6 S33 2.421(6)
Ir6 Ti2 2.824(4)
Ti2 S22 2.292(7)
Ti2 S33 2.297(7)
Ti2 C33 2.31(3)
Ti2 C30 2.36(3)
Ti2 C34 2.37(3)
Ti2 C31 2.37(3)
Ti2 S11 2.370(7)
Ti2 C32 2.40(3)
P4 O23 1.545(18)
P4 O21 1.564(18)
P4 O22 1.583(18)
P5 O26 1.584(18)
P5 O24 1.59(2)
P5 O25 1.60(2)
P6 O27 1.589(19)
P6 O28 1.609(18)
P6 O29 1.625(17)
O21 C21 1.45(3)
O22 C22 1.47(3)
O23 C23 1.46(3)
O24 C24 1.44(3)
O25 C25 1.43(4)
O26 C26 1.45(4)
O27 C27 1.42(3)
O28 C28 1.48(3)
O29 C29 1.46(3)
C30 C34 1.33(4)
C30 C31 1.43(4)
C31 C32 1.31(4)
C32 C33 1.31(4)
C33 C34 1.35(4)
C401 O401 1.21(3)
C402 O402 1.15(3)
C501 O501 1.13(3)
C601 O601 1.17(3)
